data_1535366
loop_
_publ_author_name
'Boese, R.'
'Maulitz, A.H.'
'Stellberg, P.'

_publ_section_title
;
 Solid-state borazine: does it deserve to be entitled "inorganic benzene"?
;
_journal_name_full 'Chemische Berichte'
_journal_page_first 1887
_journal_page_last 1889
_journal_volume 127
_journal_year 1994
_chemical_formula_sum 'B3 H6 N3'
_chemical_name_systematic 'B3 N3 H6'
_space_group_IT_number 96
_symmetry_space_group_name_Hall 'P 4nw 2abw'
_symmetry_space_group_name_H-M 'P 43 21 2'
_cell_angle_alpha 90
_cell_angle_beta 90
_cell_angle_gamma 90
_cell_formula_units_Z 4
_cell_length_a 5.4626
_cell_length_b 5.4626
_cell_length_c 16.3149
_cell_volume 486.837
_citation_journal_id_ASTM CHBEAM
_cod_data_source_file Boese_CHBEAM_1994_1692.cif
_cod_data_source_block H6B3N3
_cod_original_cell_volume 486.8366
_cod_original_formula_sum 'H6 B3 N3'
_cod_database_code 1535366

loop_
_symmetry_equiv_pos_as_xyz
x,y,z
-y+1/2,x+1/2,z+3/4
-x,-y,z+1/2
y+1/2,-x+1/2,z+1/4
x+1/2,-y+1/2,-z+1/4
y,x,-z
-x+1/2,y+1/2,-z+3/4
-y,-x,-z+1/2

loop_
_atom_site_label
_atom_site_type_symbol
_atom_site_fract_x
_atom_site_fract_y
_atom_site_fract_z
_atom_site_occupancy
_atom_site_U_iso_or_equiv
H3 H 0.0422 0.3783 0.0955 1 0.0
B1 B 0.34705 0.55833 0.05829 1 0.0
H4 H 0.0221 0.0221 0 1 0.0
N1 N 0.54112 0.54112 0 1 0.0
B2 B 0.17085 0.17085 0 1 0.0
H1 H 0.6559 0.6559 0 1 0.0
N2 N 0.16599 0.36905 0.05718 1 0.0
H2 H 0.3363 0.7153 0.1009 1 0.0
